data_7250955
loop_
_publ_author_name
'Lee, Byoung Gwan'
'Kim, Dongwook'
'Bae, Jin Young'
'Jeong, Ji Woo'
'Lim, Dae-Woon'

_publ_section_title
;
 Coordinated water modulation for proton conductivity via post-synthetic
 transmetalation in yttrium-based coordination polymers
;
_journal_issue 36
_journal_name_full CrystEngComm
_journal_page_first 5952
_journal_page_last 5958
_journal_paper_doi 10.1039/D5CE00639B
_journal_volume 27
_journal_year 2025
_chemical_formula_moiety 'C12 H13 O14 S2 Y, H2 O'
_chemical_formula_sum 'C12 H15 O15 S2 Y'
_chemical_formula_weight 552.27
_space_group_crystal_system monoclinic
_space_group_IT_number 11
_space_group_name_Hall '-P 2yb'
_space_group_name_H-M_alt 'P 1 21/m 1'
_atom_sites_solution_hydrogens mixed
_atom_sites_solution_primary direct
_audit_creation_method SHELXL-2019/3
_audit_update_record
;
2025-06-10 deposited with the CCDC.	2025-08-20 downloaded from the CCDC.
;
_cell_angle_alpha 90
_cell_angle_beta 95.9398(13)
_cell_angle_gamma 90
_cell_formula_units_Z 2
_cell_length_a 10.8473(4)
_cell_length_b 6.7443(3)
_cell_length_c 11.8655(5)
_cell_measurement_reflns_used 8726
_cell_measurement_temperature 203(2)
_cell_measurement_theta_max 28.02
_cell_measurement_theta_min 2.69
_cell_volume 863.39(6)
_computing_cell_refinement 'Bruker APEX5 software'
_computing_data_collection 'Bruker APEX5 software'
_computing_data_reduction 'Bruker APEX5 software'
_computing_molecular_graphics ORTEP
_computing_publication_material CIFTAB
_computing_structure_refinement 'SHELXL-2019/2 (Sheldrick, 2019)'
_computing_structure_solution 'SHELXS-2013/1 (Sheldrick, 2013)'
_diffrn_ambient_temperature 203(2)
_diffrn_measured_fraction_theta_full 0.991
_diffrn_measured_fraction_theta_max 0.987
_diffrn_measurement_device_type 'PHOTON II CPAD detector'
_diffrn_measurement_method 'phi and omega scans'
_diffrn_radiation_type MoK\a
_diffrn_radiation_wavelength 0.71073
_diffrn_reflns_av_R_equivalents 0.0623
_diffrn_reflns_av_unetI/netI 0.0386
_diffrn_reflns_Laue_measured_fraction_full 0.991
_diffrn_reflns_Laue_measured_fraction_max 0.987
_diffrn_reflns_limit_h_max 14
_diffrn_reflns_limit_h_min -14
_diffrn_reflns_limit_k_max 8
_diffrn_reflns_limit_k_min -8
_diffrn_reflns_limit_l_max 15
_diffrn_reflns_limit_l_min -15
_diffrn_reflns_number 15906
_diffrn_reflns_point_group_measured_fraction_full 0.991
_diffrn_reflns_point_group_measured_fraction_max 0.987
_diffrn_reflns_theta_full 25.242
_diffrn_reflns_theta_max 28.037
_diffrn_reflns_theta_min 2.686
_diffrn_source 'Ius 3.0 microfocus source'
_exptl_absorpt_coefficient_mu 3.706
_exptl_absorpt_correction_T_max 0.7456
_exptl_absorpt_correction_T_min 0.4387
_exptl_absorpt_correction_type multi-scan
_exptl_absorpt_process_details SADABS
_exptl_crystal_colour colourless
_exptl_crystal_density_diffrn 2.124
_exptl_crystal_description rod
_exptl_crystal_F_000 556
_exptl_crystal_size_max 0.228
_exptl_crystal_size_mid 0.059
_exptl_crystal_size_min 0.049
_refine_diff_density_max 0.739
_refine_diff_density_min -0.654
_refine_diff_density_rms 0.118
_refine_ls_extinction_method none
_refine_ls_goodness_of_fit_ref 1.158
_refine_ls_hydrogen_treatment mixed
_refine_ls_matrix_type full
_refine_ls_number_parameters 195
_refine_ls_number_reflns 2229
_refine_ls_number_restraints 1
_refine_ls_restrained_S_all 1.158
_refine_ls_R_factor_all 0.0492
_refine_ls_R_factor_gt 0.0337
_refine_ls_shift/su_max 0.000
_refine_ls_shift/su_mean 0.000
_refine_ls_structure_factor_coef Fsqd
_refine_ls_weighting_details 'w=1/[\s^2^(Fo^2^)+(0.0162P)^2^+2.2260P] where P=(Fo^2^+2Fc^2^)/3'
_refine_ls_weighting_scheme calc
_refine_ls_wR_factor_gt 0.0707
_refine_ls_wR_factor_ref 0.0837
_reflns_Friedel_coverage 0.000
_reflns_number_gt 1881
_reflns_number_total 2229
_reflns_threshold_expression 'I > 2\s(I)'
_cod_data_source_file d5ce00639b2.cif
_cod_data_source_block 24008_011
_cod_depositor_comments
;
The following automatic conversions were performed:

data item '_exptl_absorpt_correction_type' value 'MULTI-SCAN' was
changed to 'multi-scan' in accordance with the
/home/data/users/saulius/crontab/automatic-downloads/current/RSC/lib/dictionaries/cif_core.dic
dictionary named 'cif_core.dic' version 2.4.2 last updated on
2011-04-26.

Automatic conversion script
Id: cif_fix_values 8170 2020-07-09 18:12:32Z antanas 
;
_cod_original_sg_symbol_H-M 'P 21/m'
_cod_database_code 7250955
_shelx_shelxl_version_number 2019/3
_shelx_space_group_comment
;
The symmetry employed for this shelxl refinement is uniquely defined
by the following loop, which should always be used as a source of
symmetry information in preference to the above space-group names.
They are only intended as comments.
;
_shelx_estimated_absorpt_t_min 0.485
_shelx_estimated_absorpt_t_max 0.839

loop_
_space_group_symop_operation_xyz
'x, y, z'
'-x, y+1/2, -z'
'-x, -y, -z'
'x, -y-1/2, z'

loop_
_atom_site_label
_atom_site_type_symbol
_atom_site_fract_x
_atom_site_fract_y
_atom_site_fract_z
_atom_site_U_iso_or_equiv
_atom_site_adp_type
_atom_site_occupancy
_atom_site_site_symmetry_order
_atom_site_calc_flag
_atom_site_refinement_flags_posn
_atom_site_refinement_flags_adp
_atom_site_refinement_flags_occupancy
_atom_site_disorder_assembly
_atom_site_disorder_group
Y1 Y 0.18220(4) 0.250000 0.27757(3) 0.01343(12) Uani 1 2 d S T P . .
C2 C 0.2999(4) 0.250000 0.7564(3) 0.0140(8) Uani 1 2 d S T P . .
C3 C 0.3131(4) 0.250000 0.6432(3) 0.0175(9) Uani 1 2 d S T P . .
H3 H 0.241686 0.250000 0.589573 0.021 Uiso 1 2 calc R U P . .
C4 C 0.4319(4) 0.250000 0.6055(3) 0.0188(9) Uani 1 2 d S T P . .
C5 C 0.5366(4) 0.250000 0.6821(3) 0.0196(9) Uani 1 2 d S T P . .
H5 H 0.616276 0.250000 0.655656 0.024 Uiso 1 2 calc R U P . .
C6 C 0.5257(4) 0.250000 0.8012(3) 0.0134(8) Uani 1 2 d S T P . .
C7 C 0.4051(4) 0.250000 0.8392(3) 0.0124(8) Uani 1 2 d S T P . .
C8 C 0.3941(4) 0.250000 0.9570(3) 0.0122(8) Uani 1 2 d S T P . .
H8 H 0.313791 0.250000 0.982268 0.015 Uiso 1 2 calc R U P . .
C9 C 0.4956(4) 0.250000 1.0353(3) 0.0111(8) Uani 1 2 d S T P . .
C10 C 0.6159(4) 0.250000 1.0000(3) 0.0121(8) Uani 1 2 d S T P . .
H10 H 0.686628 0.250000 1.054454 0.014 Uiso 1 2 calc R U P . .
C11 C 0.6298(4) 0.250000 0.8863(3) 0.0112(8) Uani 1 2 d S T P . .
S12 S 0.14689(9) 0.250000 0.79632(8) 0.0120(2) Uani 1 2 d S T P . .
O13 O 0.1354(2) 0.4283(3) 0.86298(18) 0.0223(5) Uani 1 1 d . . . . .
O14 O 0.0655(3) 0.250000 0.6904(2) 0.0184(6) Uani 1 2 d S T P . .
S15 S 0.78392(9) 0.250000 0.84824(8) 0.0115(2) Uani 1 2 d S T P . .
O16 O 0.7938(2) 0.0745(4) 0.7790(2) 0.0353(7) Uani 1 1 d . . . . .
O17 O 0.8659(3) 0.250000 0.9497(3) 0.0272(8) Uani 1 2 d S T P . .
C18 C 0.4376(4) 0.250000 0.4792(4) 0.0213(10) Uani 1 2 d S T P . .
O19 O 0.3359(3) 0.250000 0.4186(3) 0.0294(8) Uani 1 2 d S T P . .
O20 O 0.5425(3) 0.250000 0.4411(3) 0.0284(8) Uani 1 2 d S T P . .
C21 C 0.4716(4) 0.250000 1.1578(3) 0.0113(8) Uani 1 2 d S T P . .
O22 O 0.5706(3) 0.250000 1.2302(3) 0.0231(7) Uani 1 2 d S T P . .
H22 H 0.549(5) 0.250000 1.298(5) 0.035 Uiso 1 2 d S U P . .
O23 O 0.3663(3) 0.250000 1.1839(2) 0.0202(7) Uani 1 2 d S T P . .
O24 O -0.0437(3) 0.250000 0.2479(3) 0.0205(7) Uani 1 2 d S T P . .
H24 H -0.065(4) 0.146(6) 0.210(3) 0.031 Uiso 1 1 d . U . . .
O25 O 0.1142(4) 0.2031(6) 0.0819(3) 0.0184(13) Uani 0.5 1 d D . P . .
H25A H 0.122(7) 0.101(12) 0.043(7) 0.028 Uiso 0.5 1 d . U P . .
H25B H 0.043(3) 0.250000 0.039(4) 0.028 Uiso 1 2 d DS U P . .
O26 O 0.1004(2) 0.4631(4) 0.4108(2) 0.0232(5) Uani 1 1 d . . . . .
H26A H 0.044(4) 0.534(7) 0.380(4) 0.035 Uiso 1 1 d . U . . .
H26B H 0.140(4) 0.531(7) 0.459(4) 0.035 Uiso 1 1 d . U . . .
O31 O 0.1966(4) 0.750000 0.5604(3) 0.0287(8) Uani 1 2 d S T P . .
H31A H 0.156(6) 0.750000 0.626(6) 0.043 Uiso 1 2 d S U P . .
H31B H 0.262(6) 0.750000 0.581(6) 0.043 Uiso 1 2 d S U P . .

loop_
_atom_site_aniso_label
_atom_site_aniso_U_11
_atom_site_aniso_U_22
_atom_site_aniso_U_33
_atom_site_aniso_U_23
_atom_site_aniso_U_13
_atom_site_aniso_U_12
Y1 0.0105(2) 0.0207(2) 0.00923(19) 0.000 0.00142(13) 0.000
C2 0.0107(19) 0.021(2) 0.0113(18) 0.000 0.0033(15) 0.000
C3 0.012(2) 0.030(2) 0.0106(18) 0.000 -0.0006(15) 0.000
C4 0.015(2) 0.032(3) 0.0098(19) 0.000 0.0034(15) 0.000
C5 0.019(2) 0.032(3) 0.0086(19) 0.000 0.0045(16) 0.000
C6 0.0116(19) 0.019(2) 0.0096(18) 0.000 0.0015(14) 0.000
C7 0.0114(19) 0.016(2) 0.0102(18) 0.000 0.0017(14) 0.000
C8 0.0085(19) 0.016(2) 0.0121(18) 0.000 0.0001(14) 0.000
C9 0.0115(19) 0.0129(19) 0.0082(17) 0.000 -0.0020(14) 0.000
C10 0.0108(19) 0.015(2) 0.0103(18) 0.000 0.0013(14) 0.000
C11 0.0116(19) 0.013(2) 0.0088(17) 0.000 0.0017(14) 0.000
S12 0.0088(5) 0.0168(5) 0.0105(4) 0.000 0.0008(3) 0.000
O13 0.0202(11) 0.0231(12) 0.0232(11) -0.0088(9) -0.0003(9) 0.0053(10)
O14 0.0104(14) 0.0305(18) 0.0134(14) 0.000 -0.0028(11) 0.000
S15 0.0100(5) 0.0145(5) 0.0103(4) 0.000 0.0024(3) 0.000
O16 0.0233(13) 0.0352(15) 0.0504(16) -0.0298(13) 0.0176(11) -0.0100(11)
O17 0.0111(15) 0.056(2) 0.0141(15) 0.000 0.0000(12) 0.000
C18 0.012(2) 0.040(3) 0.0111(19) 0.000 -0.0019(15) 0.000
O19 0.0152(16) 0.065(3) 0.0073(14) 0.000 -0.0020(12) 0.000
O20 0.0120(16) 0.063(3) 0.0105(14) 0.000 0.0019(12) 0.000
C21 0.015(2) 0.0108(19) 0.0078(17) 0.000 0.0000(14) 0.000
O22 0.0160(16) 0.047(2) 0.0065(13) 0.000 0.0013(11) 0.000
O23 0.0130(15) 0.037(2) 0.0111(14) 0.000 0.0043(11) 0.000
O24 0.0179(16) 0.0224(18) 0.0210(16) 0.000 0.0007(12) 0.000
O25 0.022(2) 0.021(4) 0.0117(17) -0.0013(15) -0.0032(14) 0.0031(16)
O26 0.0300(14) 0.0208(13) 0.0185(11) -0.0034(9) 0.0017(9) 0.0028(10)
O31 0.0202(18) 0.037(2) 0.0265(19) 0.000 -0.0091(15) 0.000

loop_
_atom_type_symbol
_atom_type_description
_atom_type_scat_dispersion_real
_atom_type_scat_dispersion_imag
_atom_type_scat_source
C C 0.0033 0.0016 'International Tables Vol C Tables 4.2.6.8 and 6.1.1.4'
H H 0.0000 0.0000 'International Tables Vol C Tables 4.2.6.8 and 6.1.1.4'
O O 0.0106 0.0060 'International Tables Vol C Tables 4.2.6.8 and 6.1.1.4'
S S 0.1246 0.1234 'International Tables Vol C Tables 4.2.6.8 and 6.1.1.4'
Y Y -2.7962 3.5667 'International Tables Vol C Tables 4.2.6.8 and 6.1.1.4'

loop_
_geom_angle_atom_site_label_1
_geom_angle_atom_site_label_2
_geom_angle_atom_site_label_3
_geom_angle
_geom_angle_site_symmetry_1
_geom_angle_site_symmetry_3
_geom_angle_publ_flag
O19 Y1 O16 96.86(7) . 3_656 ?
O19 Y1 O16 96.86(7) . 2_656 ?
O16 Y1 O16 142.43(14) 3_656 2_656 ?
O19 Y1 O26 78.62(9) . 4_565 ?
O16 Y1 O26 71.43(9) 3_656 4_565 ?
O16 Y1 O26 145.80(9) 2_656 4_565 ?
O19 Y1 O26 78.62(9) . . ?
O16 Y1 O26 145.80(9) 3_656 . ?
O16 Y1 O26 71.42(9) 2_656 . ?
O26 Y1 O26 74.46(12) 4_565 . ?
O19 Y1 O25 149.37(13) . 4_565 ?
O16 Y1 O25 82.87(12) 3_656 4_565 ?
O16 Y1 O25 67.94(12) 2_656 4_565 ?
O26 Y1 O25 129.02(12) 4_565 4_565 ?
O26 Y1 O25 117.96(12) . 4_565 ?
O19 Y1 O25 149.37(13) . . ?
O16 Y1 O25 67.94(12) 3_656 . ?
O16 Y1 O25 82.87(12) 2_656 . ?
O26 Y1 O25 117.96(12) 4_565 . ?
O26 Y1 O25 129.02(12) . . ?
O25 Y1 O25 15.26(19) 4_565 . ?
O19 Y1 O23 75.72(11) . 1_554 ?
O16 Y1 O23 74.91(6) 3_656 1_554 ?
O16 Y1 O23 74.91(6) 2_656 1_554 ?
O26 Y1 O23 134.34(7) 4_565 1_554 ?
O26 Y1 O23 134.34(7) . 1_554 ?
O25 Y1 O23 74.66(13) 4_565 1_554 ?
O25 Y1 O23 74.66(13) . 1_554 ?
O19 Y1 O24 140.17(11) . . ?
O16 Y1 O24 95.73(6) 3_656 . ?
O16 Y1 O24 95.73(6) 2_656 . ?
O26 Y1 O24 69.97(9) 4_565 . ?
O26 Y1 O24 69.97(9) . . ?
O25 Y1 O24 69.77(13) 4_565 . ?
O25 Y1 O24 69.77(13) . . ?
O23 Y1 O24 144.10(11) 1_554 . ?
C3 C2 C7 121.3(4) . . ?
C3 C2 S12 117.3(3) . . ?
C7 C2 S12 121.4(3) . . ?
C2 C3 C4 120.3(4) . . ?
C2 C3 H3 119.8 . . ?
C4 C3 H3 119.8 . . ?
C5 C4 C3 120.6(4) . . ?
C5 C4 C18 122.7(4) . . ?
C3 C4 C18 116.7(4) . . ?
C4 C5 C6 120.4(4) . . ?
C4 C5 H5 119.8 . . ?
C6 C5 H5 119.8 . . ?
C7 C6 C5 118.9(4) . . ?
C7 C6 C11 117.3(3) . . ?
C5 C6 C11 123.8(4) . . ?
C8 C7 C2 122.4(4) . . ?
C8 C7 C6 119.1(4) . . ?
C2 C7 C6 118.5(3) . . ?
C9 C8 C7 121.8(4) . . ?
C9 C8 H8 119.1 . . ?
C7 C8 H8 119.1 . . ?
C8 C9 C10 120.2(3) . . ?
C8 C9 C21 116.7(4) . . ?
C10 C9 C21 123.0(3) . . ?
C11 C10 C9 119.4(4) . . ?
C11 C10 H10 120.3 . . ?
C9 C10 H10 120.3 . . ?
C10 C11 C6 122.2(4) . . ?
C10 C11 S15 116.9(3) . . ?
C6 C11 S15 120.9(3) . . ?
O13 S12 O13 111.85(19) 4_565 . ?
O13 S12 O14 112.99(11) 4_565 . ?
O13 S12 O14 112.99(11) . . ?
O13 S12 C2 106.34(12) 4_565 . ?
O13 S12 C2 106.34(12) . . ?
O14 S12 C2 105.65(18) . . ?
O17 S15 O16 113.81(14) . . ?
O17 S15 O16 113.81(14) . 4_565 ?
O16 S15 O16 109.3(2) . 4_565 ?
O17 S15 C11 107.92(18) . . ?
O16 S15 C11 105.69(12) . . ?
O16 S15 C11 105.69(12) 4_565 . ?
S15 O16 Y1 162.47(19) . 3_656 ?
O19 C18 O20 124.4(4) . . ?
O19 C18 C4 116.5(4) . . ?
O20 C18 C4 119.1(4) . . ?
C18 O19 Y1 166.7(3) . . ?
O23 C21 O22 124.3(4) . . ?
O23 C21 C9 120.6(4) . . ?
O22 C21 C9 115.1(3) . . ?
C21 O22 H22 109(4) . . ?
C21 O23 Y1 167.1(3) . 1_556 ?
Y1 O24 H24 107(3) . . ?
Y1 O24 H24 107(3) . 4_565 ?
H24 O24 H24 111(5) . 4_565 ?
O25 O25 Y1 82.37(10) 4_565 . ?
O25 O25 H25A 145(5) 4_565 . ?
Y1 O25 H25A 127(5) . . ?
O25 O25 H25B 70.1(5) 4_565 . ?
Y1 O25 H25B 130(3) . . ?
H25A O25 H25B 96(5) . . ?
Y1 O26 H26A 111(3) . . ?
Y1 O26 H26B 127(3) . . ?
H26A O26 H26B 107(4) . . ?
H31A O31 H31B 105(6) . . ?

loop_
_geom_bond_atom_site_label_1
_geom_bond_atom_site_label_2
_geom_bond_distance
_geom_bond_site_symmetry_2
_geom_bond_publ_flag
Y1 O19 2.236(3) . ?
Y1 O16 2.312(2) 3_656 ?
Y1 O16 2.312(2) 2_656 ?
Y1 O26 2.375(2) 4_565 ?
Y1 O26 2.375(2) . ?
Y1 O25 2.383(4) 4_565 ?
Y1 O25 2.383(4) . ?
Y1 O23 2.384(3) 1_554 ?
Y1 O24 2.439(3) . ?
C2 C3 1.366(5) . ?
C2 C7 1.426(6) . ?
C2 S12 1.773(4) . ?
C3 C4 1.407(6) . ?
C3 H3 0.9500 . ?
C4 C5 1.379(6) . ?
C4 C18 1.506(6) . ?
C5 C6 1.430(5) . ?
C5 H5 0.9500 . ?
C6 C7 1.427(5) . ?
C6 C11 1.435(5) . ?
C7 C8 1.415(5) . ?
C8 C9 1.366(5) . ?
C8 H8 0.9500 . ?
C9 C10 1.411(5) . ?
C9 C21 1.502(5) . ?
C10 C11 1.373(5) . ?
C10 H10 0.9500 . ?
C11 S15 1.776(4) . ?
S12 O13 1.452(2) 4_565 ?
S12 O13 1.452(2) . ?
S12 O14 1.460(3) . ?
S15 O17 1.421(3) . ?
S15 O16 1.451(2) . ?
S15 O16 1.451(2) 4_565 ?
C18 O19 1.254(5) . ?
C18 O20 1.266(5) . ?
C21 O23 1.214(5) . ?
C21 O22 1.304(5) . ?
O22 H22 0.86(6) . ?
O24 H24 0.85(4) . ?
O24 H24 0.85(4) 4_565 ?
O25 O25 0.633(8) 4_565 ?
O25 H25A 0.84(8) . ?
O25 H25B 0.93(2) . ?
O26 H26A 0.83(4) . ?
O26 H26B 0.82(4) . ?
O31 H31A 0.93(7) . ?
O31 H31B 0.73(7) . ?

loop_
_geom_hbond_atom_site_label_D
_geom_hbond_atom_site_label_H
_geom_hbond_atom_site_label_A
_geom_hbond_distance_DH
_geom_hbond_distance_HA
_geom_hbond_distance_DA
_geom_hbond_angle_DHA
_geom_hbond_site_symmetry_A
_geom_hbond_publ_flag
O22 H22 O20 0.86(6) 1.71(6) 2.552(4) 167(6) 1_556 yes
O24 H24 O13 0.85(4) 1.83(4) 2.675(3) 171(4) 2_546 yes
O25 H25A O13 0.84(8) 2.17(8) 2.777(5) 129(7) 4_564 yes
O25 H25A O17 0.84(8) 2.37(8) 3.089(4) 144(7) 3_656 yes
O25 H25B O17 0.93(2) 2.10(2) 2.990(5) 159.6(12) 1_454 yes
O26 H26A O14 0.83(4) 2.00(5) 2.824(3) 168(4) 3_566 yes
O26 H26B O31 0.82(4) 1.96(5) 2.757(3) 163(4) . yes
O31 H31A O24 0.93(7) 2.03(7) 2.951(5) 171(6) 3_566 yes

loop_
_geom_torsion_atom_site_label_1
_geom_torsion_atom_site_label_2
_geom_torsion_atom_site_label_3
_geom_torsion_atom_site_label_4
_geom_torsion
_geom_torsion_site_symmetry_1
_geom_torsion_site_symmetry_2
_geom_torsion_site_symmetry_3
_geom_torsion_site_symmetry_4
_geom_torsion_publ_flag
C7 C2 C3 C4 0.000(1) . . . . ?
S12 C2 C3 C4 180.000(1) . . . . ?
C2 C3 C4 C5 0.000(1) . . . . ?
C2 C3 C4 C18 180.000(1) . . . . ?
C3 C4 C5 C6 0.000(1) . . . . ?
C18 C4 C5 C6 180.000(1) . . . . ?
C4 C5 C6 C7 0.000(1) . . . . ?
C4 C5 C6 C11 180.000(1) . . . . ?
C3 C2 C7 C8 180.000(1) . . . . ?
S12 C2 C7 C8 0.000(1) . . . . ?
C3 C2 C7 C6 0.000(1) . . . . ?
S12 C2 C7 C6 180.000(1) . . . . ?
C5 C6 C7 C8 180.000(1) . . . . ?
C11 C6 C7 C8 0.000(2) . . . . ?
C5 C6 C7 C2 0.000(1) . . . . ?
C11 C6 C7 C2 180.000(1) . . . . ?
C2 C7 C8 C9 180.000(1) . . . . ?
C6 C7 C8 C9 0.000(2) . . . . ?
C7 C8 C9 C10 0.000(2) . . . . ?
C7 C8 C9 C21 180.000(1) . . . . ?
C8 C9 C10 C11 0.000(2) . . . . ?
C21 C9 C10 C11 180.000(1) . . . . ?
C9 C10 C11 C6 0.000(2) . . . . ?
C9 C10 C11 S15 180.000(1) . . . . ?
C7 C6 C11 C10 0.000(2) . . . . ?
C5 C6 C11 C10 180.000(1) . . . . ?
C7 C6 C11 S15 180.000(1) . . . . ?
C5 C6 C11 S15 0.000(1) . . . . ?
C3 C2 S12 O13 120.32(11) . . . 4_565 ?
C7 C2 S12 O13 -59.68(11) . . . 4_565 ?
C3 C2 S12 O13 -120.32(11) . . . . ?
C7 C2 S12 O13 59.68(11) . . . . ?
C3 C2 S12 O14 0.000(1) . . . . ?
C7 C2 S12 O14 180.000(1) . . . . ?
C10 C11 S15 O17 0.000(1) . . . . ?
C6 C11 S15 O17 180.000(1) . . . . ?
C10 C11 S15 O16 122.10(14) . . . . ?
C6 C11 S15 O16 -57.90(14) . . . . ?
C10 C11 S15 O16 -122.10(14) . . . 4_565 ?
C6 C11 S15 O16 57.90(14) . . . 4_565 ?
O17 S15 O16 Y1 37.5(6) . . . 3_656 ?
O16 S15 O16 Y1 165.9(4) 4_565 . . 3_656 ?
C11 S15 O16 Y1 -80.8(5) . . . 3_656 ?
C5 C4 C18 O19 180.000(1) . . . . ?
C3 C4 C18 O19 0.000(1) . . . . ?
C5 C4 C18 O20 0.000(1) . . . . ?
C3 C4 C18 O20 180.000(1) . . . . ?
O20 C18 O19 Y1 0.000(2) . . . . ?
C4 C18 O19 Y1 180.000(2) . . . . ?
C8 C9 C21 O23 0.000(2) . . . . ?
C10 C9 C21 O23 180.000(2) . . . . ?
C8 C9 C21 O22 180.000(2) . . . . ?
C10 C9 C21 O22 0.000(2) . . . . ?
O22 C21 O23 Y1 0.000(5) . . . 1_556 ?
C9 C21 O23 Y1 180.000(4) . . . 1_556 ?
